data_9001954
loop_
_publ_author_name
'Brigatti, M. F.'
'Frigieri, P.'
'Poppi, L.'

_publ_section_title
;
 Crystal chemistry of Mg-, Fe-bearing muscovites-2M1
 Sample A4b from peraluminous granites at Sardinia, Italy
;
_journal_name_full 'American Mineralogist'
_journal_page_first 775
_journal_page_last 785
_journal_volume 83
_journal_year 1998
_chemical_formula_sum 'Al2.96 F0.02 Fe0.08 K0.92 Mg0.06 Na0.08 O11.98 Si2.92 Ti0.02'
_chemical_name_mineral Muscovite-2M1
_space_group_IT_number 15
_symmetry_space_group_name_Hall '-C 2yc'
_symmetry_space_group_name_H-M 'C 1 2/c 1'
_cell_angle_alpha 90
_cell_angle_beta 95.77
_cell_angle_gamma 90
_cell_formula_units_Z 4
_cell_length_a 5.186
_cell_length_b 8.991
_cell_length_c 20.029
_cell_volume 929.167
_database_code_amcsd 0002015
_exptl_crystal_density_diffrn 2.850
_cod_original_formula_sum '(K.92 Na.08) Si2.92 Al2.96 Ti.02 Fe.08 Mg.06 O11.98 F.02'
_cod_database_code 9001954

loop_
_space_group_symop_operation_xyz
x,y,z
1/2+x,1/2+y,z
x,-y,1/2+z
1/2+x,1/2-y,1/2+z
-x,y,1/2-z
1/2-x,1/2+y,1/2-z
-x,-y,-z
1/2-x,1/2-y,-z

loop_
_atom_site_aniso_label
_atom_site_aniso_U_11
_atom_site_aniso_U_22
_atom_site_aniso_U_33
_atom_site_aniso_U_12
_atom_site_aniso_U_13
_atom_site_aniso_U_23
K 0.02441 0.02867 0.03199 0.00000 0.00401 0.00000
Na 0.02441 0.02867 0.03199 0.00000 0.00401 0.00000
Si1 0.00944 0.01188 0.01790 0.00094 0.00161 0.00054
Al1_1 0.00944 0.01188 0.01790 0.00094 0.00161 0.00054
Si2 0.00890 0.01147 0.01831 0.00024 0.00214 0.00064
Al2_1 0.00890 0.01147 0.01831 0.00024 0.00214 0.00064
Ti2 0.00931 0.01138 0.01811 0.00000 0.00193 0.00091
Fe2 0.00931 0.01138 0.01811 0.00000 0.00193 0.00091
Mg2 0.00931 0.01138 0.01811 0.00000 0.00193 0.00091
Al2_2 0.00931 0.01138 0.01811 0.00000 0.00193 0.00091
O11 0.01457 0.02130 0.02756 -0.00329 0.00156 0.00281
O21 0.01524 0.02293 0.02293 0.00423 0.00313 -0.00009
O22 0.01699 0.01884 0.02474 -0.00165 0.00417 0.00009
O31 0.00836 0.01433 0.02012 0.00118 0.00104 0.00100
O32 0.01119 0.01515 0.01871 0.00282 0.00208 0.00018
O4 0.01497 0.01474 0.02112 0.00000 0.00417 -0.00100
F4 0.01497 0.01474 0.02112 0.00000 0.00417 -0.00100

loop_
_atom_site_label
_atom_site_fract_x
_atom_site_fract_y
_atom_site_fract_z
_atom_site_occupancy
K 0.00000 0.09880 0.25000 0.92000
Na 0.00000 0.09880 0.25000 0.08000
Si1 0.45110 0.25862 0.13549 0.73000
Al1_1 0.45110 0.25862 0.13549 0.27000
Si2 0.96490 0.43006 0.13547 0.73000
Al2_1 0.96490 0.43006 0.13547 0.27000
Ti2 0.25000 0.08358 -0.00001 0.01000
Fe2 0.25000 0.08358 -0.00001 0.04000
Mg2 0.25000 0.08358 -0.00001 0.03000
Al2_2 0.25000 0.08358 -0.00001 0.92000
Al1_2 0.75000 0.25000 0.00000 0.04000
O11 0.75120 0.31100 0.15780 1.00000
O21 0.25060 0.37030 0.16900 1.00000
O22 0.41840 0.09360 0.16844 1.00000
O31 0.38640 0.25100 0.05367 1.00000
O32 0.96180 0.44340 0.05378 1.00000
O4 0.95760 0.06220 0.05022 0.99000
F4 0.95760 0.06220 0.05022 0.01000

loop_
_cod_changelog_entry_id
_cod_changelog_entry_author
_cod_changelog_entry_date
_cod_changelog_entry_text
1
;cod-tools version 3.10.1
Id: cif_fix_AMCSD_atom_labels 10224 2024-08-07 11:09:31Z saulius
;
2024-08-07T19:38:19+03:00
;Changed the following '_atom_site_label' values:
the first duplicated label 'Al2'  converted to 'Al2_1'
duplicated label 'Al2' at index 9 converted to 'Al2_2'
the first duplicated label 'Al1'  converted to 'Al1_1'
duplicated label 'Al1' at index 10 converted to 'Al1_2'
;

loop_
_cod_related_entry_id
_cod_related_entry_database
_cod_related_entry_code
1 AMCSD 0002015
